data_7130739
loop_
_publ_author_name
'McMonagle, Charles J.'
'Turner, Gemma'
'Jones, Isabelle'
'Allan, David Robert'
'Warren, Mark R.'
'Kamenev, K.'
'Parsons, Simon'
'Wright, Paul'
'Moggach, Stephen A.'

_publ_section_title
;
 Pressure and Guest-Mediated Pore Shape Modification in a Small Pore MOF
 to 1200 bar
;
_journal_name_full 'Chemical Communications'
_journal_paper_doi 10.1039/D2CC04649K
_journal_year 2022
_chemical_formula_moiety 'C12 H6 O6 Sc1, 0.414(C5 H12)'
_chemical_formula_sum 'C14.1 H11 O6 Sc'
_chemical_formula_weight 291.13
_chemical_name_common Sc2BDC3
_space_group_crystal_system orthorhombic
_space_group_IT_number 70
_space_group_name_Hall '-F 2uv 2vw'
_space_group_name_H-M_alt 'F d d d :2'
_atom_sites_solution_hydrogens difmap
_atom_sites_solution_primary other
_audit_creation_date 2017-08-02
_audit_creation_method CRYSTALS_ver_14.61_build_6236
_audit_update_record
;
2022-08-18 deposited with the CCDC.	2022-09-16 downloaded from the CCDC.
;
_cell_angle_alpha 90
_cell_angle_beta 90
_cell_angle_gamma 90
_cell_formula_units_Z 16
_cell_length_a 8.7504(2)
_cell_length_b 20.7378(4)
_cell_length_c 34.3314(8)
_cell_measurement_pressure 20000
_cell_measurement_reflns_used 6761
_cell_measurement_temperature 298
_cell_measurement_theta_max 30
_cell_measurement_theta_min 2
_cell_volume 6229.9(2)
_computing_cell_refinement 'USER DEFINED CELL REFINEMENT'
_computing_data_collection 'USER DEFINED DATA COLLECTION'
_computing_data_reduction 'CrysAlisPro, (Agilent, 2011)'
_computing_molecular_graphics 'CAMERON (Watkin et al., 1996)'
_computing_publication_material 'CRYSTALS (Betteridge et al., 2003)'
_computing_structure_refinement 'CRYSTALS (Betteridge et al., 2003)'
_computing_structure_solution 'USER DEFINED STRUCTURE SOLUTION'
_diffrn_ambient_pressure 20000
_diffrn_ambient_temperature 298
_diffrn_measured_fraction_theta_full 0.996
_diffrn_measured_fraction_theta_max 0.996
_diffrn_measurement_device Area
_diffrn_measurement_device_type 'Pilatus 300K'
_diffrn_measurement_method '\f & \w scans'
_diffrn_radiation_monochromator graphite
_diffrn_radiation_probe x-ray
_diffrn_radiation_type synchrotron
_diffrn_radiation_wavelength 0.68890
_diffrn_reflns_av_R_equivalents 0.054
_diffrn_reflns_limit_h_max 12
_diffrn_reflns_limit_h_min -9
_diffrn_reflns_limit_k_max 29
_diffrn_reflns_limit_k_min -29
_diffrn_reflns_limit_l_max 48
_diffrn_reflns_limit_l_min -48
_diffrn_reflns_number 14673
_diffrn_reflns_theta_full 29.493
_diffrn_reflns_theta_max 29.493
_diffrn_reflns_theta_min 2.224
_diffrn_source_type 'Diamond Light Source I19'
_diffrn_standards_number 0
_exptl_absorpt_coefficient_mu 0.448
_exptl_absorpt_correction_T_max 0.95
_exptl_absorpt_correction_T_min 0.61
_exptl_absorpt_correction_type multi-scan
_exptl_absorpt_process_details 'DENZO/SCALEPACK (Otwinowski & Minor, 1997)'
_exptl_crystal_colour colourless
_exptl_crystal_density_diffrn 1.242
_exptl_crystal_density_method 'not measured'
_exptl_crystal_description block
_exptl_crystal_F_000 2352
_exptl_crystal_size_max 0.200
_exptl_crystal_size_mid 0.200
_exptl_crystal_size_min 0.100
_refine_diff_density_max 0.45
_refine_diff_density_min -0.45
_refine_ls_extinction_method None
_refine_ls_goodness_of_fit_ref 0.9990
_refine_ls_hydrogen_treatment constr
_refine_ls_matrix_type full
_refine_ls_number_parameters 88
_refine_ls_number_reflns 2376
_refine_ls_number_restraints 0
_refine_ls_R_factor_all 0.0406
_refine_ls_R_factor_gt 0.0364
_refine_ls_shift/su_max 0.0067892
_refine_ls_shift/su_mean 0.0001339
_refine_ls_structure_factor_coef Fsqd
_refine_ls_weighting_details
;
 Method= Modified Sheldrick 
 w=1/[\s^2^(F^2^) + ( 0.05P)^2^ +16.23P] 
 ,where P=(max(Fo^2^,0) + 2Fc^2^)/3 
;
_refine_ls_weighting_scheme calc
_refine_ls_wR_factor_all 0.1021
_refine_ls_wR_factor_gt 0.0993
_refine_ls_wR_factor_ref 0.1021
_reflns_limit_h_max 12
_reflns_limit_h_min 0
_reflns_limit_k_max 29
_reflns_limit_k_min 0
_reflns_limit_l_max 48
_reflns_limit_l_min 0
_reflns_number_gt 2111
_reflns_number_total 2384
_reflns_threshold_expression I>2.0\s(I)
_oxford_diffrn_Wilson_B_factor 0.00
_oxford_diffrn_Wilson_scale 0.00
_oxford_refine_ls_r_factor_ref 0.0406
_oxford_refine_ls_scale 1.783(14)
_oxford_reflns_number_all 2376
_oxford_reflns_threshold_expression_ref I>-3.0\s(I)
_oxford_structure_analysis_title 'xcalibur in C:\frames\Diamond\S At 17:17 on '
_cod_data_source_file d2cc04649k2.cif
_cod_data_source_block np-200bar
_cod_depositor_comments
;
The following automatic conversions were performed:

data item '_atom_sites_solution_primary' value 'Other' was changed to
'other' in accordance with the
/home/data/users/saulius/crontab/automatic-downloads/rss-feeds/RSC/lib/dictionaries/cif_core.dic
dictionary named 'cif_core.dic' version 2.4.2 last updated on
2011-04-26.

Automatic conversion script
Id: cif_fix_values 7556 2019-12-06 15:28:31Z antanas 
;
_cod_original_sg_symbol_H-M 'F d d d'
_cod_original_formula_sum 'C14.1 H11 O6 Sc1'
_cod_database_code 7130739
_platon_squeeze_void_probe_radius 1.20

loop_
_symmetry_equiv_pos_as_xyz
x,y,z
-x,-y,-z
x,y+1/2,z+1/2
-x,-y+1/2,-z+1/2
x+1/2,y,z+1/2
-x+1/2,-y,-z+1/2
x+1/2,y+1/2,z
-x+1/2,-y+1/2,-z
-x,y+1/4,z+1/4
x,-y+1/4,-z+1/4
-x,y+3/4,z+3/4
x,-y+3/4,-z+3/4
-x+1/2,y+1/4,z+3/4
x+1/2,-y+1/4,-z+3/4
-x+1/2,y+3/4,z+1/4
x+1/2,-y+3/4,-z+1/4
x+1/4,-y,z+1/4
-x+1/4,y,-z+1/4
x+1/4,-y+1/2,z+3/4
-x+1/4,y+1/2,-z+3/4
x+3/4,-y,z+3/4
-x+3/4,y,-z+3/4
x+3/4,-y+1/2,z+1/4
-x+3/4,y+1/2,-z+1/4
-x+1/4,-y+3/4,z+1/2
x+1/4,y+3/4,-z+1/2
-x+1/4,-y+5/4,z+1
x+1/4,y+5/4,-z+1
-x+3/4,-y+3/4,z+1
x+3/4,y+3/4,-z+1
-x+3/4,-y+5/4,z+1/2
x+3/4,y+5/4,-z+1/2

loop_
_atom_site_label
_atom_site_type_symbol
_atom_site_fract_x
_atom_site_fract_y
_atom_site_fract_z
_atom_site_U_iso_or_equiv
_atom_site_occupancy
_atom_site_adp_type
_atom_site_refinement_flags_posn
_atom_site_refinement_flags_adp
_atom_site_refinement_flags_occupancy
_atom_site_disorder_assembly
_atom_site_disorder_group
_atom_site_attached_hydrogens
Sc1 Sc 0.3750 0.3750 0.635709(8) 0.0134 1.0000 Uani S T . . . .
O1 O 0.24143(12) 0.33333(6) 0.67954(3) 0.0343 1.0000 Uani . . . . . .
C1 C 0.10219(16) 0.31983(8) 0.68235(4) 0.0285 1.0000 Uani . . . . . .
O2 O 0.00465(13) 0.33417(7) 0.65740(4) 0.0450 1.0000 Uani . . . . . .
C2 C 0.04932(17) 0.28381(9) 0.71753(4) 0.0346 1.0000 Uani . . . . . .
C3 C 0.15329(19) 0.26450(12) 0.74546(5) 0.0549 1.0000 Uani . . . . . .
C4 C 0.10362(19) 0.23038(13) 0.77786(5) 0.0547 1.0000 Uani . . . . . .
O3 O 0.24459(14) 0.45831(5) 0.63540(4) 0.0419 1.0000 Uani . . . . . .
C5 C 0.1250 0.48629(9) 0.6250 0.0277 1.0000 Uani S T . . . .
C6 C 0.1250 0.55829(9) 0.6250 0.0329 1.0000 Uani S T . . . .
C7 C 0.2598(2) 0.59120(8) 0.62558(11) 0.0778 1.0000 Uani . . . . . .
H31 H 0.2587 0.2741 0.7423 0.0641 1.0000 Uiso R . . . . .
H41 H 0.1753 0.2172 0.7970 0.0644 1.0000 Uiso R . . . . .
H71 H 0.3539 0.5685 0.6268 0.0968 1.0000 Uiso R . . . . .

loop_
_atom_site_aniso_label
_atom_site_aniso_U_11
_atom_site_aniso_U_22
_atom_site_aniso_U_33
_atom_site_aniso_U_23
_atom_site_aniso_U_13
_atom_site_aniso_U_12
Sc1 0.01553(16) 0.01437(15) 0.01043(15) 0.0000 0.0000 -0.00012(10)
O1 0.0235(5) 0.0554(7) 0.0241(5) 0.0197(5) 0.0018(4) -0.0066(5)
C1 0.0238(6) 0.0427(8) 0.0192(6) 0.0171(5) 0.0012(5) -0.0005(6)
O2 0.0261(5) 0.0773(9) 0.0314(6) 0.0367(6) -0.0038(4) -0.0002(6)
C2 0.0221(6) 0.0589(10) 0.0227(6) 0.0260(7) -0.0010(5) -0.0047(6)
C3 0.0225(7) 0.1032(17) 0.0391(9) 0.0482(11) -0.0052(6) -0.0124(9)
C4 0.0232(7) 0.1040(18) 0.0370(9) 0.0489(11) -0.0071(6) -0.0098(9)
O3 0.0299(6) 0.0172(5) 0.0786(10) -0.0036(5) -0.0099(6) 0.0061(4)
C5 0.0267(9) 0.0129(7) 0.0437(11) 0.0000 0.0006(8) 0.0000
C6 0.0242(9) 0.0118(8) 0.0628(14) 0.0000 -0.0027(9) 0.0000
C7 0.0273(9) 0.0187(8) 0.187(3) -0.0068(12) -0.0042(13) 0.0026(7)

loop_
_atom_type_symbol
_atom_type_scat_dispersion_real
_atom_type_scat_dispersion_imag
_atom_type_scat_Cromer_Mann_a1
_atom_type_scat_Cromer_Mann_b1
_atom_type_scat_Cromer_Mann_a2
_atom_type_scat_Cromer_Mann_b2
_atom_type_scat_Cromer_Mann_a3
_atom_type_scat_Cromer_Mann_b3
_atom_type_scat_Cromer_Mann_a4
_atom_type_scat_Cromer_Mann_b4
_atom_type_scat_Cromer_Mann_c
_atom_type_scat_source
Sc 0.2436 0.3510 9.1890 9.0213 7.3679 0.5729 1.6409 136.1080 1.4680 51.3531 1.3329 'International Tables Vol C 4.2.6.8 and 6.1.1.4'
C 0.0028 0.0015 2.3100 20.8439 1.0200 10.2075 1.5886 0.5687 0.8650 51.6512 0.2156 'International Tables Vol C 4.2.6.8 and 6.1.1.4'
O 0.0101 0.0057 3.0485 13.2771 2.2868 5.7011 1.5463 0.3239 0.8670 32.9089 0.2508 'International Tables Vol C 4.2.6.8 and 6.1.1.4'
H 0.0000 0.0000 0.4930 10.5109 0.3229 26.1257 0.1402 3.1424 0.0408 57.7998 0.0030 'International Tables Vol C 4.2.6.8 and 6.1.1.4'

loop_
_geom_angle_atom_site_label_1
_geom_angle_site_symmetry_1
_geom_angle_atom_site_label_2
_geom_angle_site_symmetry_2
_geom_angle_atom_site_label_3
_geom_angle_site_symmetry_3
_geom_angle
_geom_angle_publ_flag
O1 29_554 Sc1 . O3 29_554 92.32(5) yes
O1 29_554 Sc1 . O2 16_556 92.26(5) yes
O3 29_554 Sc1 . O2 16_556 92.06(5) yes
O1 29_554 Sc1 . O2 18_556 179.67(4) yes
O3 29_554 Sc1 . O2 18_556 87.51(6) yes
O2 16_556 Sc1 . O2 18_556 87.46(8) yes
O1 29_554 Sc1 . O1 . 88.02(7) yes
O3 29_554 Sc1 . O1 . 88.10(5) yes
O2 16_556 Sc1 . O1 . 179.67(4) yes
O2 18_556 Sc1 . O1 . 92.26(5) yes
O1 29_554 Sc1 . O3 . 88.10(5) yes
O3 29_554 Sc1 . O3 . 179.41(8) yes
O2 16_556 Sc1 . O3 . 87.51(6) yes
O2 18_556 Sc1 . O3 . 92.06(5) yes
O1 . Sc1 . O3 . 92.32(5) yes
Sc1 . O1 . C1 . 133.67(9) yes
O1 . C1 . O2 . 124.03(12) yes
O1 . C1 . C2 . 118.36(12) yes
O2 . C1 . C2 . 117.61(13) yes
Sc1 16_456 O2 . C1 . 167.29(12) yes
C1 . C2 . C4 4_556 120.00(13) yes
C1 . C2 . C3 . 120.16(13) yes
C4 4_556 C2 . C3 . 119.84(12) yes
C2 . C3 . C4 . 119.86(14) yes
C2 . C3 . H31 . 119.9 no
C4 . C3 . H31 . 120.2 no
C3 . C4 . C2 4_556 120.30(14) yes
C3 . C4 . H41 . 119.7 no
C2 4_556 C4 . H41 . 120.0 no
Sc1 . O3 . C5 . 148.33(11) yes
O3 . C5 . O3 18_556 124.62(18) yes
O3 . C5 . C6 . 117.69(9) yes
O3 18_556 C5 . C6 . 117.69(9) yes
C5 . C6 . C7 18_556 120.04(10) yes
C5 . C6 . C7 . 120.04(10) yes
C7 18_556 C6 . C7 . 119.9(2) yes
C7 10_566 C7 . C6 . 120.00(10) yes
C7 10_566 C7 . H71 . 119.8 no
C6 . C7 . H71 . 120.2 no

loop_
_geom_bond_atom_site_label_1
_geom_bond_site_symmetry_1
_geom_bond_atom_site_label_2
_geom_bond_site_symmetry_2
_geom_bond_distance
_geom_bond_publ_flag
Sc1 . O1 29_554 2.0922(10) yes
Sc1 . O3 29_554 2.0706(11) yes
Sc1 . O2 16_556 2.0480(10) yes
Sc1 . O2 18_556 2.0480(10) yes
Sc1 . O1 . 2.0922(10) yes
Sc1 . O3 . 2.0706(11) yes
O1 . C1 . 1.2539(17) yes
C1 . O2 . 1.2454(17) yes
C1 . C2 . 1.4935(18) yes
C2 . C4 4_556 1.379(2) yes
C2 . C3 . 1.381(2) yes
C3 . C4 . 1.388(2) yes
C3 . H31 . 0.950 no
C4 . H41 . 0.950 no
O3 . C5 . 1.2487(14) yes
C5 . C6 . 1.493(3) yes
C6 . C7 18_556 1.363(2) yes
C6 . C7 . 1.363(2) yes
C7 . C7 10_566 1.403(4) yes
C7 . H71 . 0.950 no

loop_
_platon_squeeze_void_nr
_platon_squeeze_void_average_x
_platon_squeeze_void_average_y
_platon_squeeze_void_average_z
_platon_squeeze_void_volume
_platon_squeeze_void_count_electrons
_platon_squeeze_void_content
1 -0.038 0.037 0.035 2196 278 ' '
